data_4108234
loop_
_publ_author_name
'Rui Xu'
'W. Bernd Schweizer'
'Holger Frauenrath'

_publ_section_title
;
 Soluble Poly(diacetylene)s Using the Perfluorophenyl-Phenyl Motif as a
 Supramolecular Synthon
;
_journal_name_full 'Journal of the American Chemical Society'
_journal_page_first 11437
_journal_page_last 11445
_journal_paper_doi 10.1021/ja802964a
_journal_volume 130
_journal_year 2008
_chemical_formula_moiety 'C32 H38 O6'
_chemical_formula_sum 'C32 H38 O6'
_chemical_formula_weight 518.62
_chemical_name_systematic
;
 ?
;
_space_group_IT_number 14
_symmetry_cell_setting monoclinic
_symmetry_space_group_name_Hall '-P 2yn'
_symmetry_space_group_name_H-M 'P 1 21/n 1'
_atom_sites_solution_hydrogens geom
_atom_sites_solution_primary direct
_atom_sites_solution_secondary difmap
_audit_creation_method SHELXL-97
_cell_angle_alpha 90.00
_cell_angle_beta 129.618(10)
_cell_angle_gamma 90.00
_cell_formula_units_Z 4
_cell_length_a 25.279(5)
_cell_length_b 7.7559(14)
_cell_length_c 19.608(3)
_cell_measurement_reflns_used 12
_cell_measurement_temperature 295(2)
_cell_measurement_theta_max 11
_cell_measurement_theta_min 10
_cell_volume 2961.4(10)
_computing_cell_refinement 'SIEMENS SHELXTL Plus'
_computing_data_collection 'SIEMENS SHELXTL Plus'
_computing_data_reduction 'SIEMENS SHELXTL Plus'
_computing_molecular_graphics SHELXLTL-Plus
_computing_publication_material SHELXL-93
_computing_structure_refinement 'SHELXL-97 (Sheldrick, 1997)'
_computing_structure_solution 'SHELXS-97 (Sheldrick, 1990)'
_diffrn_ambient_temperature 295(2)
_diffrn_measured_fraction_theta_full 0.885
_diffrn_measured_fraction_theta_max 0.885
_diffrn_measurement_method ' \w scans'
_diffrn_radiation_monochromator graphite
_diffrn_radiation_source 'fine-focus sealed tube'
_diffrn_radiation_type MoK\a
_diffrn_radiation_wavelength 0.71073
_diffrn_reflns_av_R_equivalents 0.0903
_diffrn_reflns_av_sigmaI/netI 0.1812
_diffrn_reflns_limit_h_max 31
_diffrn_reflns_limit_h_min -32
_diffrn_reflns_limit_k_max 9
_diffrn_reflns_limit_k_min -9
_diffrn_reflns_limit_l_max 26
_diffrn_reflns_limit_l_min -25
_diffrn_reflns_number 26510
_diffrn_reflns_theta_full 28.59
_diffrn_reflns_theta_max 28.59
_diffrn_reflns_theta_min 4.09
_diffrn_standards_decay_% 0
_diffrn_standards_interval_count 120
_diffrn_standards_number 1
_exptl_absorpt_coefficient_mu 0.079
_exptl_absorpt_correction_T_max 0.99
_exptl_absorpt_correction_T_min 0.98
_exptl_absorpt_correction_type numerical
_exptl_absorpt_process_details SHELXPREP
_exptl_crystal_density_diffrn 1.163
_exptl_crystal_F_000 1112
_exptl_crystal_size_max 0.15
_exptl_crystal_size_mid 0.10
_exptl_crystal_size_min 0.10
_refine_diff_density_max 0.139
_refine_diff_density_min -0.126
_refine_diff_density_rms 0.035
_refine_ls_extinction_method none
_refine_ls_goodness_of_fit_ref 0.677
_refine_ls_hydrogen_treatment constr
_refine_ls_matrix_type full
_refine_ls_number_parameters 343
_refine_ls_number_reflns 6713
_refine_ls_number_restraints 0
_refine_ls_restrained_S_all 0.677
_refine_ls_R_factor_all 0.2279
_refine_ls_R_factor_gt 0.0545
_refine_ls_shift/su_max 0.000
_refine_ls_shift/su_mean 0.000
_refine_ls_structure_factor_coef Fsqd
_refine_ls_weighting_details 'calc w=1/[\s^2^(Fo^2^)+(0.0710P)^2^+0.0000P] where P=(Fo^2^+2Fc^2^)/3'
_refine_ls_weighting_scheme calc
_refine_ls_wR_factor_gt 0.1238
_refine_ls_wR_factor_ref 0.1495
_reflns_number_gt 1778
_reflns_number_total 6713
_reflns_threshold_expression >2sigma(I)
_cod_data_source_file ja802964a-file003.cif
_cod_data_source_block 1b
_cod_original_cell_volume 2961.3(9)
_cod_database_code 4108234

loop_
_symmetry_equiv_pos_as_xyz
'x, y, z'
'-x+1/2, y+1/2, -z+1/2'
'-x, -y, -z'
'x-1/2, -y-1/2, z-1/2'

loop_
_atom_site_label
_atom_site_type_symbol
_atom_site_fract_x
_atom_site_fract_y
_atom_site_fract_z
_atom_site_U_iso_or_equiv
_atom_site_adp_type
_atom_site_occupancy
_atom_site_symmetry_multiplicity
_atom_site_calc_flag
_atom_site_refinement_flags
O1 O -0.14258(9) 1.6548(2) 0.47532(12) 0.0957(6) Uani 1 1 d .
O2 O -0.24617(11) 1.6398(2) 0.43663(14) 0.1052(7) Uani 1 1 d .
O3 O -0.12384(9) 2.3438(2) 0.65178(12) 0.0984(6) Uani 1 1 d .
O4 O 0.11362(8) 0.8904(2) 0.68089(11) 0.0772(5) Uani 1 1 d .
O5 O 0.21227(10) 0.7630(2) 0.73228(12) 0.0870(5) Uani 1 1 d .
O6 O 0.06541(8) 0.2112(2) 0.80435(11) 0.0839(5) Uani 1 1 d .
C1 C 0.12929(13) 1.0288(3) 0.64686(17) 0.0794(7) Uani 1 1 d .
H1A H 0.1375 0.9836 0.6082 0.095 Uiso 1 1 calc R
H1B H 0.1699 1.0909 0.6950 0.095 Uiso 1 1 calc R
C2 C 0.06966(15) 1.1421(3) 0.59790(18) 0.0750(7) Uani 1 1 d .
C3 C 0.01995(15) 1.2303(3) 0.55740(18) 0.0733(7) Uani 1 1 d .
C4 C -0.04006(16) 1.3270(3) 0.51083(18) 0.0760(7) Uani 1 1 d .
C5 C -0.09161(15) 1.4058(3) 0.47304(18) 0.0786(8) Uani 1 1 d .
C6 C -0.15578(14) 1.4953(3) 0.42896(19) 0.0993(9) Uani 1 1 d .
H6A H -0.1875 1.4248 0.4290 0.119 Uiso 1 1 calc R
H6B H -0.1762 1.5189 0.3680 0.119 Uiso 1 1 calc R
C7 C -0.19245(16) 1.7162(3) 0.47369(17) 0.0769(7) Uani 1 1 d .
C8 C -0.17386(13) 1.8798(3) 0.52101(16) 0.0678(7) Uani 1 1 d .
C9 C -0.10933(13) 1.9514(3) 0.56849(16) 0.0763(7) Uani 1 1 d .
H9A H -0.0757 1.8948 0.5710 0.092 Uiso 1 1 calc R
C10 C -0.09432(14) 2.1039(3) 0.61173(17) 0.0842(8) Uani 1 1 d .
H10A H -0.0503 2.1496 0.6444 0.101 Uiso 1 1 calc R
C11 C -0.14400(15) 2.1912(3) 0.60735(17) 0.0790(7) Uani 1 1 d .
C12 C -0.20880(14) 2.1241(3) 0.55923(17) 0.0852(8) Uani 1 1 d .
H12A H -0.2428 2.1834 0.5550 0.102 Uiso 1 1 calc R
C13 C -0.22314(13) 1.9678(3) 0.51713(17) 0.0844(8) Uani 1 1 d .
H13A H -0.2669 1.9209 0.4855 0.101 Uiso 1 1 calc R
C14 C -0.17139(14) 2.4425(3) 0.65067(18) 0.0912(8) Uani 1 1 d .
H14A H -0.1904 2.3742 0.6719 0.109 Uiso 1 1 calc R
H14B H -0.2087 2.4807 0.5909 0.109 Uiso 1 1 calc R
C15 C -0.13304(15) 2.5945(3) 0.71012(19) 0.0968(9) Uani 1 1 d .
H15A H -0.0953 2.5530 0.7689 0.116 Uiso 1 1 calc R
H15B H -0.1135 2.6587 0.6885 0.116 Uiso 1 1 calc R
C16 C -0.17602(16) 2.7141(3) 0.7167(2) 0.1042(9) Uani 1 1 d .
H16A H -0.1942 2.6520 0.7406 0.125 Uiso 1 1 calc R
H16B H -0.2145 2.7541 0.6579 0.125 Uiso 1 1 calc R
C17 C -0.13471(17) 2.8703(4) 0.7759(2) 0.1108(10) Uani 1 1 d .
H17A H -0.0964 2.8291 0.8345 0.133 Uiso 1 1 calc R
H17B H -0.1160 2.9302 0.7521 0.133 Uiso 1 1 calc R
C18 C -0.1747(2) 2.9950(4) 0.7845(2) 0.1418(13) Uani 1 1 d .
H18A H -0.1946 2.9353 0.8068 0.170 Uiso 1 1 calc R
H18B H -0.2121 3.0403 0.7264 0.170 Uiso 1 1 calc R
C19 C -0.1313(2) 3.1435(5) 0.8457(3) 0.1811(18) Uani 1 1 d .
H19A H -0.1593 3.2203 0.8492 0.272 Uiso 1 1 calc R
H19B H -0.1123 3.2048 0.8232 0.272 Uiso 1 1 calc R
H19C H -0.0947 3.0997 0.9037 0.272 Uiso 1 1 calc R
C20 C 0.15887(15) 0.7581(3) 0.71977(16) 0.0694(7) Uani 1 1 d .
C21 C 0.13391(13) 0.6140(3) 0.74174(15) 0.0646(6) Uani 1 1 d .
C22 C 0.06885(13) 0.6118(3) 0.71542(16) 0.0734(7) Uani 1 1 d .
H22A H 0.0392 0.7036 0.6830 0.088 Uiso 1 1 calc R
C23 C 0.04748(13) 0.4757(3) 0.73656(16) 0.0749(7) Uani 1 1 d .
H23A H 0.0033 0.4750 0.7183 0.090 Uiso 1 1 calc R
C24 C 0.09117(14) 0.3389(3) 0.78492(16) 0.0688(7) Uani 1 1 d .
C25 C 0.15626(13) 0.3400(3) 0.81100(16) 0.0755(7) Uani 1 1 d .
H25A H 0.1861 0.2486 0.8436 0.091 Uiso 1 1 calc R
C26 C 0.17683(12) 0.4769(3) 0.78862(15) 0.0738(7) Uani 1 1 d .
H26A H 0.2206 0.4767 0.8055 0.089 Uiso 1 1 calc R
C27 C 0.10767(13) 0.0665(3) 0.85559(17) 0.0818(8) Uani 1 1 d .
H27A H 0.1482 0.1045 0.9135 0.098 Uiso 1 1 calc R
H27B H 0.1224 0.0089 0.8263 0.098 Uiso 1 1 calc R
C28 C 0.06661(13) -0.0556(3) 0.86530(17) 0.0834(8) Uani 1 1 d .
H28A H 0.0274 -0.0965 0.8072 0.100 Uiso 1 1 calc R
H28B H 0.0495 0.0057 0.8908 0.100 Uiso 1 1 calc R
C29 C 0.10857(14) -0.2078(3) 0.92301(17) 0.0851(8) Uani 1 1 d .
H29A H 0.1273 -0.2651 0.8986 0.102 Uiso 1 1 calc R
H29B H 0.1469 -0.1661 0.9815 0.102 Uiso 1 1 calc R
C30 C 0.06917(14) -0.3378(3) 0.93209(18) 0.0911(8) Uani 1 1 d .
H30A H 0.0300 -0.3769 0.8735 0.109 Uiso 1 1 calc R
H30B H 0.0517 -0.2815 0.9583 0.109 Uiso 1 1 calc R
C31 C 0.11098(15) -0.4930(3) 0.9877(2) 0.1027(9) Uani 1 1 d .
H31A H 0.1286 -0.5486 0.9615 0.123 Uiso 1 1 calc R
H31B H 0.1500 -0.4536 1.0463 0.123 Uiso 1 1 calc R
C32 C 0.0728(2) -0.6223(4) 0.9970(3) 0.1629(16) Uani 1 1 d .
H32A H 0.1029 -0.7160 1.0331 0.244 Uiso 1 1 calc R
H32B H 0.0348 -0.6650 0.9395 0.244 Uiso 1 1 calc R
H32C H 0.0561 -0.5695 1.0242 0.244 Uiso 1 1 calc R

loop_
_atom_site_aniso_label
_atom_site_aniso_U_11
_atom_site_aniso_U_22
_atom_site_aniso_U_33
_atom_site_aniso_U_23
_atom_site_aniso_U_13
_atom_site_aniso_U_12
O1 0.0711(13) 0.0919(13) 0.1245(16) -0.0218(11) 0.0625(12) 0.0001(10)
O2 0.0781(14) 0.1009(13) 0.1367(17) -0.0289(12) 0.0685(13) -0.0151(11)
O3 0.0757(14) 0.0987(13) 0.1109(15) -0.0262(11) 0.0549(12) -0.0073(11)
O4 0.0745(12) 0.0678(10) 0.0928(13) 0.0057(9) 0.0548(10) 0.0091(9)
O5 0.0653(12) 0.0853(12) 0.1064(14) 0.0056(10) 0.0529(11) 0.0025(10)
O6 0.0685(12) 0.0822(11) 0.0941(13) 0.0134(10) 0.0486(11) 0.0042(10)
C1 0.076(2) 0.0672(16) 0.091(2) 0.0005(14) 0.0514(17) 0.0006(14)
C2 0.077(2) 0.0618(16) 0.088(2) -0.0072(15) 0.0535(18) -0.0026(15)
C3 0.079(2) 0.0641(16) 0.0804(19) -0.0039(14) 0.0522(18) -0.0039(15)
C4 0.079(2) 0.0670(17) 0.0754(19) -0.0066(14) 0.0460(18) -0.0057(16)
C5 0.073(2) 0.0725(17) 0.085(2) -0.0032(15) 0.0477(18) -0.0004(16)
C6 0.075(2) 0.0904(19) 0.111(2) -0.0202(17) 0.0489(19) 0.0064(16)
C7 0.064(2) 0.088(2) 0.0721(19) 0.0033(15) 0.0407(17) 0.0036(17)
C8 0.0561(17) 0.0747(16) 0.0646(17) -0.0015(13) 0.0347(14) -0.0002(14)
C9 0.0594(19) 0.0846(18) 0.0796(19) 0.0003(15) 0.0418(16) 0.0047(14)
C10 0.0611(18) 0.0875(19) 0.096(2) -0.0093(16) 0.0461(16) -0.0075(15)
C11 0.072(2) 0.0796(18) 0.0761(19) -0.0099(15) 0.0432(17) -0.0051(17)
C12 0.0593(19) 0.093(2) 0.092(2) -0.0143(16) 0.0434(17) 0.0004(15)
C13 0.0614(18) 0.0955(19) 0.093(2) -0.0112(16) 0.0480(16) -0.0048(15)
C14 0.083(2) 0.0953(19) 0.094(2) -0.0101(16) 0.0563(18) 0.0013(17)
C15 0.103(2) 0.0830(18) 0.105(2) -0.0104(17) 0.0664(19) -0.0032(17)
C16 0.107(2) 0.096(2) 0.119(2) -0.0062(18) 0.076(2) 0.0022(18)
C17 0.122(3) 0.098(2) 0.121(3) -0.0102(19) 0.082(2) 0.003(2)
C18 0.144(3) 0.133(3) 0.139(3) -0.020(2) 0.086(3) 0.010(3)
C19 0.206(5) 0.135(3) 0.174(4) -0.062(3) 0.108(4) -0.006(3)
C20 0.0586(18) 0.0733(17) 0.0665(17) -0.0086(13) 0.0353(15) -0.0022(15)
C21 0.0543(17) 0.0661(16) 0.0624(16) -0.0040(13) 0.0321(14) 0.0014(13)
C22 0.0624(19) 0.0654(17) 0.0829(19) 0.0000(13) 0.0419(15) 0.0051(13)
C23 0.0584(17) 0.0764(16) 0.0767(18) -0.0053(14) 0.0369(15) 0.0017(15)
C24 0.0624(18) 0.0678(16) 0.0663(17) -0.0001(13) 0.0363(15) -0.0028(14)
C25 0.0563(18) 0.0797(17) 0.0723(18) 0.0129(13) 0.0326(15) 0.0088(13)
C26 0.0505(16) 0.0869(17) 0.0760(18) 0.0059(14) 0.0366(15) 0.0039(14)
C27 0.0756(19) 0.0785(16) 0.0822(19) 0.0090(15) 0.0461(16) 0.0067(15)
C28 0.0802(19) 0.0770(16) 0.090(2) 0.0078(15) 0.0527(17) 0.0007(15)
C29 0.0793(19) 0.0842(17) 0.0821(19) 0.0062(15) 0.0469(16) -0.0017(15)
C30 0.088(2) 0.0870(18) 0.102(2) 0.0043(16) 0.0618(19) -0.0052(16)
C31 0.113(2) 0.0938(19) 0.119(2) 0.0205(18) 0.082(2) 0.0079(18)
C32 0.197(4) 0.119(3) 0.243(5) 0.049(3) 0.173(4) 0.021(3)

loop_
_atom_type_symbol
_atom_type_description
_atom_type_scat_dispersion_real
_atom_type_scat_dispersion_imag
_atom_type_scat_source
C C 0.0033 0.0016 'International Tables Vol C Tables 4.2.6.8 and 6.1.1.4'
H H 0.0000 0.0000 'International Tables Vol C Tables 4.2.6.8 and 6.1.1.4'
O O 0.0106 0.0060 'International Tables Vol C Tables 4.2.6.8 and 6.1.1.4'

loop_
_geom_angle_atom_site_label_1
_geom_angle_atom_site_label_2
_geom_angle_atom_site_label_3
_geom_angle
C7 O1 C6 117.2(2)
C11 O3 C14 119.6(2)
C20 O4 C1 116.2(2)
C24 O6 C27 119.4(2)
O4 C1 C2 106.2(2)
C3 C2 C1 178.1(3)
C2 C3 C4 176.8(3)
C5 C4 C3 177.5(3)
C4 C5 C6 176.7(3)
C5 C6 O1 108.4(2)
O2 C7 O1 121.6(3)
O2 C7 C8 126.1(3)
O1 C7 C8 112.3(2)
C9 C8 C13 118.4(2)
C9 C8 C7 122.8(2)
C13 C8 C7 118.8(2)
C10 C9 C8 120.7(2)
C9 C10 C11 120.4(2)
O3 C11 C12 124.5(3)
O3 C11 C10 115.6(3)
C12 C11 C10 119.9(2)
C11 C12 C13 119.3(2)
C12 C13 C8 121.3(2)
O3 C14 C15 107.0(2)
C16 C15 C14 114.2(3)
C15 C16 C17 111.9(3)
C18 C17 C16 114.6(3)
C17 C18 C19 112.6(3)
O5 C20 O4 121.6(2)
O5 C20 C21 126.5(2)
O4 C20 C21 111.9(3)
C26 C21 C22 119.2(2)
C26 C21 C20 118.7(3)
C22 C21 C20 122.1(2)
C23 C22 C21 120.4(2)
C22 C23 C24 120.3(3)
O6 C24 C25 124.7(2)
O6 C24 C23 115.7(3)
C25 C24 C23 119.6(2)
C26 C25 C24 119.5(2)
C25 C26 C21 121.0(2)
O6 C27 C28 108.5(2)
C27 C28 C29 112.1(2)
C30 C29 C28 114.3(2)
C29 C30 C31 114.0(2)
C32 C31 C30 114.7(3)

loop_
_geom_bond_atom_site_label_1
_geom_bond_atom_site_label_2
_geom_bond_distance
O1 C7 1.329(3)
O1 C6 1.443(3)
O2 C7 1.210(3)
O3 C11 1.361(3)
O3 C14 1.414(3)
O4 C20 1.353(3)
O4 C1 1.446(3)
O5 C20 1.209(3)
O6 C24 1.367(3)
O6 C27 1.429(3)
C1 C2 1.456(3)
C2 C3 1.185(3)
C3 C4 1.390(4)
C4 C5 1.179(3)
C5 C6 1.440(4)
C7 C8 1.461(3)
C8 C9 1.378(3)
C8 C13 1.379(3)
C9 C10 1.361(3)
C10 C11 1.380(3)
C11 C12 1.369(3)
C12 C13 1.379(3)
C14 C15 1.499(3)
C15 C16 1.495(4)
C16 C17 1.536(4)
C17 C18 1.485(4)
C18 C19 1.514(4)
C20 C21 1.476(3)
C21 C26 1.372(3)
C21 C22 1.374(3)
C22 C23 1.365(3)
C23 C24 1.381(3)
C24 C25 1.377(3)
C25 C26 1.372(3)
C27 C28 1.504(3)
C28 C29 1.506(3)
C29 C30 1.505(3)
C30 C31 1.512(3)
C31 C32 1.481(4)

loop_
_cod_related_entry_id
_cod_related_entry_database
_cod_related_entry_code
1 ChemSpider 30660329
